data_4309565
loop_
_publ_author_name
'Erwin Reisner'
'Vladimir B. Arion'
'Anna Eichinger'
'Norbert Kandler'
'Gerald Giester'
'Armando J.L. Pombeiro'
'Bernhard K. Keppler'

_publ_section_title
;
Tuning of Redox Properties for the Design of Ruthenium Anticancer Drugs:
Part 2. Syntheses, Crystal Structures, and Electrochemistry of Potentially
Antitumor [RuIII/IICl6-n(Azole)n]z (n= 3, 4, 6) Complexes
;
_journal_name_full 'Inorganic Chemistry'
_journal_page_first 6704
_journal_page_last 6716
_journal_paper_doi 10.1021/ic0503737
_journal_volume 44
_journal_year 2005
_chemical_formula_sum 'C9 H12 Cl3 N6 Ru'
_chemical_formula_weight 411.67
_chemical_name_systematic
; 
mer-trichlorotripyrazoloruthenium(III) 
;
_space_group_IT_number 14
_symmetry_cell_setting monoclinic
_symmetry_space_group_name_Hall '-P 2yn'
_symmetry_space_group_name_H-M 'P 1 21/n 1'
_atom_sites_solution_hydrogens geom
_atom_sites_solution_primary direct
_atom_sites_solution_secondary difmap
_audit_creation_method SHELXL-97
_cell_angle_alpha 90.00
_cell_angle_beta 91.64(3)
_cell_angle_gamma 90.00
_cell_formula_units_Z 8
_cell_length_a 18.936(4)
_cell_length_b 8.028(2)
_cell_length_c 19.180(4)
_cell_measurement_temperature 293(2)
_cell_volume 2914.5(11)
_computing_structure_refinement 'SHELXL-97 (Sheldrick, 1997)'
_computing_structure_solution 'SHELXS-97 (Sheldrick, 1990)'
_diffrn_ambient_temperature 293(2)
_diffrn_measured_fraction_theta_full 0.998
_diffrn_measured_fraction_theta_max 0.998
_diffrn_radiation_monochromator graphite
_diffrn_radiation_source 'fine-focus sealed tube'
_diffrn_radiation_type MoK\a
_diffrn_radiation_wavelength 0.71073
_diffrn_reflns_av_R_equivalents 0.0278
_diffrn_reflns_av_sigmaI/netI 0.0385
_diffrn_reflns_limit_h_max 26
_diffrn_reflns_limit_h_min -26
_diffrn_reflns_limit_k_max 11
_diffrn_reflns_limit_k_min -10
_diffrn_reflns_limit_l_max 26
_diffrn_reflns_limit_l_min -27
_diffrn_reflns_number 15777
_diffrn_reflns_theta_full 30.04
_diffrn_reflns_theta_max 30.04
_diffrn_reflns_theta_min 2.75
_exptl_absorpt_coefficient_mu 1.620
_exptl_absorpt_correction_type none
_exptl_crystal_colour red
_exptl_crystal_density_diffrn 1.876
_exptl_crystal_density_method 'not measured'
_exptl_crystal_description plate
_exptl_crystal_F_000 1624
_exptl_crystal_size_max 0.14
_exptl_crystal_size_mid 0.07
_exptl_crystal_size_min 0.04
_refine_diff_density_max 0.713
_refine_diff_density_min -0.694
_refine_diff_density_rms 0.089
_refine_ls_extinction_coef 0.00078(8)
_refine_ls_extinction_expression Fc^*^=kFc[1+0.001xFc^2^\l^3^/sin(2\q)]^-1/4^
_refine_ls_extinction_method SHELXL
_refine_ls_goodness_of_fit_ref 1.069
_refine_ls_hydrogen_treatment mixed
_refine_ls_matrix_type full
_refine_ls_number_parameters 441
_refine_ls_number_reflns 8513
_refine_ls_number_restraints 0
_refine_ls_restrained_S_all 1.069
_refine_ls_R_factor_all 0.0578
_refine_ls_R_factor_gt 0.0314
_refine_ls_shift/su_max 0.001
_refine_ls_shift/su_mean 0.000
_refine_ls_structure_factor_coef Fsqd
_refine_ls_weighting_details 'calc w=1/[\s^2^(Fo^2^)+(0.0320P)^2^+0.0000P] where P=(Fo^2^+2Fc^2^)/3'
_refine_ls_weighting_scheme calc
_refine_ls_wR_factor_gt 0.0622
_refine_ls_wR_factor_ref 0.0697
_reflns_number_gt 6191
_reflns_number_total 8513
_reflns_threshold_expression >2sigma(I)
_cod_data_source_file ic0503737si20050311_101709_1.cif
_cod_data_source_block ANKA2
_cod_database_code 4309565

loop_
_symmetry_equiv_pos_as_xyz
'x, y, z'
'-x+1/2, y+1/2, -z+1/2'
'-x, -y, -z'
'x-1/2, -y-1/2, z-1/2'

loop_
_atom_site_label
_atom_site_type_symbol
_atom_site_fract_x
_atom_site_fract_y
_atom_site_fract_z
_atom_site_U_iso_or_equiv
_atom_site_adp_type
_atom_site_occupancy
_atom_site_symmetry_multiplicity
_atom_site_calc_flag
_atom_site_refinement_flags
_atom_site_disorder_assembly
_atom_site_disorder_group
Ru1 Ru 0.019576(9) 0.18570(2) 0.652330(9) 0.03000(6) Uani 1 1 d . . .
Cl1 Cl -0.01120(3) 0.10379(8) 0.76557(3) 0.04726(16) Uani 1 1 d . . .
Cl2 Cl -0.09033(3) 0.09796(8) 0.60488(3) 0.04733(16) Uani 1 1 d . . .
Cl3 Cl 0.05185(3) 0.26789(8) 0.53848(3) 0.03961(14) Uani 1 1 d . . .
N1 N 0.11725(10) 0.2641(2) 0.69124(9) 0.0346(4) Uani 1 1 d . . .
N2 N 0.17287(11) 0.2872(3) 0.64974(12) 0.0400(5) Uani 1 1 d . . .
H2 H 0.1669(14) 0.284(3) 0.6105(14) 0.038(8) Uiso 1 1 d . . .
C3 C 0.23078(15) 0.3322(4) 0.68639(15) 0.0541(7) Uani 1 1 d . . .
H3 H 0.2776(18) 0.353(4) 0.6618(16) 0.080(10) Uiso 1 1 d . . .
C4 C 0.21238(16) 0.3364(5) 0.75445(17) 0.0657(9) Uani 1 1 d . . .
H4 H 0.2391(16) 0.356(4) 0.7919(16) 0.064(9) Uiso 1 1 d . . .
C5 C 0.14233(16) 0.2933(4) 0.75533(14) 0.0540(8) Uani 1 1 d . . .
H5 H 0.1138(16) 0.281(4) 0.7903(16) 0.072(10) Uiso 1 1 d . . .
N6 N -0.02265(9) 0.4173(2) 0.66896(9) 0.0330(4) Uani 1 1 d . . .
N7 N -0.05086(12) 0.5098(3) 0.61641(12) 0.0473(6) Uani 1 1 d . . .
H7 H -0.0482(18) 0.472(4) 0.5774(17) 0.088(12) Uiso 1 1 d . . .
C8 C -0.07463(15) 0.6558(3) 0.63850(15) 0.0485(7) Uani 1 1 d . . .
H8 H -0.0958(14) 0.734(3) 0.6036(14) 0.052(7) Uiso 1 1 d . . .
C9 C -0.06234(16) 0.6598(3) 0.70815(15) 0.0487(7) Uani 1 1 d . . .
H9 H -0.0729(15) 0.739(3) 0.7361(15) 0.052(8) Uiso 1 1 d . . .
C10 C -0.03051(14) 0.5108(3) 0.72541(13) 0.0434(6) Uani 1 1 d . . .
H10 H -0.0145(12) 0.469(3) 0.7673(13) 0.045(7) Uiso 1 1 d . . .
N11 N 0.06579(10) -0.0436(2) 0.63806(10) 0.0375(4) Uani 1 1 d . . .
N12 N 0.07226(14) -0.1224(3) 0.57682(15) 0.0570(7) Uani 1 1 d . . .
H12 H 0.0592(18) -0.088(4) 0.5453(16) 0.073(13) Uiso 1 1 d . . .
C13 C 0.10331(16) -0.2706(4) 0.5850(2) 0.0641(9) Uani 1 1 d . . .
H13 H 0.1092(17) -0.332(4) 0.5474(16) 0.075(11) Uiso 1 1 d . . .
C14 C 0.11913(16) -0.2887(4) 0.6533(2) 0.0582(8) Uani 1 1 d . . .
H14 H 0.1401(16) -0.371(4) 0.6744(15) 0.064(9) Uiso 1 1 d . . .
C15 C 0.09497(15) -0.1465(4) 0.68476(17) 0.0497(7) Uani 1 1 d . . .
H15 H 0.0918(14) -0.126(3) 0.7271(14) 0.049(8) Uiso 1 1 d . . .
Ru2 Ru -0.153626(9) 0.21165(2) 0.969946(9) 0.03019(6) Uani 1 1 d . . .
Cl6 Cl -0.03945(3) 0.30493(7) 0.93847(3) 0.04018(14) Uani 1 1 d . . .
Cl5 Cl -0.10782(3) 0.12217(8) 1.07902(3) 0.04369(15) Uani 1 1 d . . .
Cl4 Cl -0.26830(3) 0.12350(8) 0.99652(3) 0.04268(14) Uani 1 1 d . . .
N16 N -0.19228(10) 0.2887(2) 0.87360(10) 0.0329(4) Uani 1 1 d . . .
N17 N -0.15708(12) 0.2661(3) 0.81423(11) 0.0425(5) Uani 1 1 d . . .
H17 H -0.1180(17) 0.220(4) 0.8148(16) 0.067(10) Uiso 1 1 d . . .
C18 C -0.19453(15) 0.3203(4) 0.75867(14) 0.0499(7) Uani 1 1 d . . .
H18 H -0.1773(14) 0.311(3) 0.7144(14) 0.052(8) Uiso 1 1 d . . .
C19 C -0.25635(15) 0.3812(4) 0.78201(14) 0.0493(7) Uani 1 1 d . . .
H19 H -0.2912(14) 0.427(3) 0.7561(14) 0.055(8) Uiso 1 1 d . . .
C20 C -0.25329(13) 0.3590(3) 0.85307(14) 0.0429(6) Uani 1 1 d . . .
H20 H -0.2823(15) 0.389(3) 0.8855(14) 0.058(8) Uiso 1 1 d . . .
N21 N -0.17443(10) 0.4419(2) 1.01295(10) 0.0363(4) Uani 1 1 d . . .
N22 N -0.12144(11) 0.5441(3) 1.03415(10) 0.0385(5) Uani 1 1 d . . .
H22 H -0.0765(15) 0.517(4) 1.0255(13) 0.059(8) Uiso 1 1 d . . .
C23 C -0.14562(16) 0.6888(3) 1.05861(13) 0.0436(6) Uani 1 1 d . . .
H23 H -0.1122(13) 0.772(3) 1.0739(12) 0.044(7) Uiso 1 1 d . . .
C24 C -0.21725(16) 0.6803(3) 1.05446(15) 0.0499(7) Uani 1 1 d . . .
H24 H -0.2461(16) 0.761(4) 1.0680(15) 0.066(9) Uiso 1 1 d . . .
C25 C -0.23331(15) 0.5260(4) 1.02608(14) 0.0467(6) Uani 1 1 d . . .
H25 H -0.2725(14) 0.482(3) 1.0139(13) 0.046(8) Uiso 1 1 d . . .
N26 N -0.13289(9) -0.0170(2) 0.92576(9) 0.0329(4) Uani 1 1 d . . .
N27 N -0.06779(11) -0.0825(3) 0.92025(10) 0.0371(5) Uani 1 1 d . . .
H27 H -0.0338(14) -0.029(3) 0.9317(13) 0.045(8) Uiso 1 1 d . . .
C28 C -0.07016(17) -0.2327(3) 0.89100(13) 0.0440(6) Uani 1 1 d . . .
H28 H -0.0333(15) -0.280(3) 0.8844(14) 0.046(8) Uiso 1 1 d . . .
C29 C -0.13882(16) -0.2680(3) 0.87638(14) 0.0464(6) Uani 1 1 d . . .
H29 H -0.1565(15) -0.356(4) 0.8575(15) 0.060(9) Uiso 1 1 d . . .
C30 C -0.17653(14) -0.1320(3) 0.89927(13) 0.0415(6) Uani 1 1 d . . .
H30 H -0.2223(14) -0.112(3) 0.8992(13) 0.049(8) Uiso 1 1 d . . .

loop_
_atom_site_aniso_label
_atom_site_aniso_U_11
_atom_site_aniso_U_22
_atom_site_aniso_U_33
_atom_site_aniso_U_23
_atom_site_aniso_U_13
_atom_site_aniso_U_12
Ru1 0.02961(10) 0.03117(10) 0.02944(10) 0.00134(7) 0.00467(7) 0.00176(7)
Cl1 0.0532(4) 0.0488(4) 0.0409(3) 0.0128(3) 0.0195(3) 0.0126(3)
Cl2 0.0346(3) 0.0433(4) 0.0641(4) -0.0017(3) 0.0002(3) -0.0052(3)
Cl3 0.0411(3) 0.0502(3) 0.0277(3) 0.0005(3) 0.0035(2) -0.0015(3)
N1 0.0340(10) 0.0399(11) 0.0300(10) -0.0014(8) 0.0010(8) 0.0012(9)
N2 0.0337(11) 0.0536(14) 0.0329(11) -0.0023(10) 0.0031(9) -0.0006(10)
C3 0.0362(15) 0.071(2) 0.0548(17) 0.0018(14) -0.0011(13) 0.0004(14)
C4 0.0462(17) 0.103(3) 0.0472(17) -0.0024(17) -0.0180(14) -0.0038(17)
C5 0.0473(16) 0.084(2) 0.0308(13) -0.0004(14) -0.0004(12) -0.0006(15)
N6 0.0335(10) 0.0320(10) 0.0335(10) 0.0039(8) 0.0025(8) 0.0033(8)
N7 0.0625(15) 0.0434(13) 0.0357(12) -0.0003(10) -0.0003(10) 0.0166(11)
C8 0.0554(17) 0.0405(15) 0.0498(16) 0.0067(12) 0.0071(13) 0.0168(13)
C9 0.0603(18) 0.0373(14) 0.0492(16) -0.0054(13) 0.0135(13) 0.0108(13)
C10 0.0537(16) 0.0422(14) 0.0345(13) -0.0011(12) 0.0031(11) 0.0050(13)
N11 0.0337(10) 0.0344(10) 0.0444(11) -0.0027(9) 0.0027(8) 0.0026(9)
N12 0.0562(16) 0.0564(16) 0.0577(17) -0.0192(14) -0.0114(13) 0.0172(13)
C13 0.0471(17) 0.0494(18) 0.095(3) -0.0310(19) -0.0097(17) 0.0148(14)
C14 0.0409(16) 0.0397(16) 0.094(3) 0.0060(16) 0.0008(16) 0.0107(13)
C15 0.0489(16) 0.0468(16) 0.0537(18) 0.0072(14) 0.0065(13) 0.0092(13)
Ru2 0.02458(10) 0.03355(11) 0.03248(10) -0.00327(8) 0.00147(7) 0.00189(7)
Cl6 0.0276(3) 0.0445(3) 0.0486(3) -0.0099(3) 0.0040(2) -0.0025(2)
Cl5 0.0432(3) 0.0491(4) 0.0384(3) -0.0009(3) -0.0048(2) 0.0047(3)
Cl4 0.0311(3) 0.0524(4) 0.0449(3) -0.0028(3) 0.0082(2) -0.0044(3)
N16 0.0281(10) 0.0366(11) 0.0342(10) -0.0017(8) 0.0024(8) 0.0016(8)
N17 0.0370(12) 0.0531(13) 0.0378(11) 0.0017(10) 0.0058(9) 0.0078(11)
C18 0.0536(17) 0.0620(18) 0.0339(14) 0.0041(13) 0.0007(12) -0.0039(14)
C19 0.0443(16) 0.0561(17) 0.0467(15) 0.0051(13) -0.0129(12) 0.0040(14)
C20 0.0295(13) 0.0495(15) 0.0497(16) -0.0043(13) -0.0005(11) 0.0066(12)
N21 0.0327(10) 0.0352(11) 0.0412(11) -0.0053(9) 0.0032(8) 0.0032(9)
N22 0.0368(12) 0.0385(11) 0.0404(11) -0.0069(9) 0.0025(9) 0.0002(10)
C23 0.0566(17) 0.0365(14) 0.0380(14) -0.0072(11) 0.0071(12) -0.0028(13)
C24 0.0548(18) 0.0433(16) 0.0524(16) -0.0074(13) 0.0159(13) 0.0140(14)
C25 0.0366(15) 0.0486(16) 0.0552(16) -0.0054(13) 0.0070(12) 0.0065(13)
N26 0.0297(10) 0.0348(10) 0.0341(10) -0.0011(8) 0.0008(8) 0.0014(8)
N27 0.0310(11) 0.0380(11) 0.0421(11) -0.0057(9) -0.0018(9) 0.0051(10)
C28 0.0544(18) 0.0371(14) 0.0406(14) -0.0071(11) 0.0018(12) 0.0107(13)
C29 0.0604(18) 0.0372(14) 0.0416(14) -0.0100(12) 0.0032(12) -0.0064(13)
C30 0.0382(14) 0.0455(15) 0.0405(14) -0.0043(12) -0.0016(11) -0.0047(13)

loop_
_atom_type_symbol
_atom_type_description
_atom_type_scat_dispersion_real
_atom_type_scat_dispersion_imag
_atom_type_scat_source
C C 0.0033 0.0016 'International Tables Vol C Tables 4.2.6.8 and 6.1.1.4'
H H 0.0000 0.0000 'International Tables Vol C Tables 4.2.6.8 and 6.1.1.4'
N N 0.0061 0.0033 'International Tables Vol C Tables 4.2.6.8 and 6.1.1.4'
Cl Cl 0.1484 0.1585 'International Tables Vol C Tables 4.2.6.8 and 6.1.1.4'
Ru Ru -1.2594 0.8363 'International Tables Vol C Tables 4.2.6.8 and 6.1.1.4'

loop_
_geom_angle_atom_site_label_1
_geom_angle_atom_site_label_2
_geom_angle_atom_site_label_3
_geom_angle
_geom_angle_site_symmetry_1
_geom_angle_site_symmetry_3
_geom_angle_publ_flag
N6 Ru1 N11 177.54(8) . . ?
N6 Ru1 N1 90.94(8) . . ?
N11 Ru1 N1 86.64(8) . . ?
N6 Ru1 Cl2 89.26(6) . . ?
N11 Ru1 Cl2 93.18(6) . . ?
N1 Ru1 Cl2 178.37(5) . . ?
N6 Ru1 Cl1 90.11(5) . . ?
N11 Ru1 Cl1 89.44(6) . . ?
N1 Ru1 Cl1 89.69(6) . . ?
Cl2 Ru1 Cl1 91.92(3) . . ?
N6 Ru1 Cl3 90.16(5) . . ?
N11 Ru1 Cl3 90.27(6) . . ?
N1 Ru1 Cl3 89.78(6) . . ?
Cl2 Ru1 Cl3 88.60(3) . . ?
Cl1 Ru1 Cl3 179.41(2) . . ?
C5 N1 N2 104.9(2) . . ?
C5 N1 Ru1 132.83(18) . . ?
N2 N1 Ru1 122.16(15) . . ?
C3 N2 N1 111.7(2) . . ?
C3 N2 H2 129(2) . . ?
N1 N2 H2 119(2) . . ?
N2 C3 C4 106.4(3) . . ?
N2 C3 H3 120.5(18) . . ?
C4 C3 H3 133.1(18) . . ?
C3 C4 C5 106.2(3) . . ?
C3 C4 H4 129.1(19) . . ?
C5 C4 H4 125(2) . . ?
N1 C5 C4 110.7(3) . . ?
N1 C5 H5 118(2) . . ?
C4 C5 H5 131(2) . . ?
C10 N6 N7 104.3(2) . . ?
C10 N6 Ru1 133.73(16) . . ?
N7 N6 Ru1 122.00(15) . . ?
C8 N7 N6 112.2(2) . . ?
C8 N7 H7 131(2) . . ?
N6 N7 H7 117(2) . . ?
N7 C8 C9 106.6(2) . . ?
N7 C8 H8 118.4(15) . . ?
C9 C8 H8 134.9(15) . . ?
C8 C9 C10 106.2(2) . . ?
C8 C9 H9 126.6(19) . . ?
C10 C9 H9 127.1(19) . . ?
N6 C10 C9 110.7(2) . . ?
N6 C10 H10 117.8(16) . . ?
C9 C10 H10 131.5(16) . . ?
C15 N11 N12 104.5(2) . . ?
C15 N11 Ru1 129.55(18) . . ?
N12 N11 Ru1 125.94(18) . . ?
C13 N12 N11 111.6(3) . . ?
C13 N12 H12 127(3) . . ?
N11 N12 H12 122(3) . . ?
N12 C13 C14 107.3(3) . . ?
N12 C13 H13 118(2) . . ?
C14 C13 H13 135(2) . . ?
C13 C14 C15 105.6(3) . . ?
C13 C14 H14 129(2) . . ?
C15 C14 H14 126(2) . . ?
N11 C15 C14 111.0(3) . . ?
N11 C15 H15 119.5(19) . . ?
C14 C15 H15 128.9(19) . . ?
N16 Ru2 N26 88.04(7) . . ?
N16 Ru2 N21 91.28(7) . . ?
N26 Ru2 N21 179.28(7) . . ?
N16 Ru2 Cl4 88.76(6) . . ?
N26 Ru2 Cl4 90.52(5) . . ?
N21 Ru2 Cl4 89.71(6) . . ?
N16 Ru2 Cl5 179.06(5) . . ?
N26 Ru2 Cl5 91.37(5) . . ?
N21 Ru2 Cl5 89.30(6) . . ?
Cl4 Ru2 Cl5 91.98(3) . . ?
N16 Ru2 Cl6 88.85(6) . . ?
N26 Ru2 Cl6 89.47(5) . . ?
N21 Ru2 Cl6 90.27(6) . . ?
Cl4 Ru2 Cl6 177.61(2) . . ?
Cl5 Ru2 Cl6 90.41(3) . . ?
C20 N16 N17 104.6(2) . . ?
C20 N16 Ru2 132.29(17) . . ?
N17 N16 Ru2 123.02(15) . . ?
C18 N17 N16 111.5(2) . . ?
C18 N17 H17 128(2) . . ?
N16 N17 H17 121(2) . . ?
N17 C18 C19 107.3(2) . . ?
N17 C18 H18 120.9(17) . . ?
C19 C18 H18 131.7(17) . . ?
C18 C19 C20 105.6(2) . . ?
C18 C19 H19 126.5(17) . . ?
C20 C19 H19 127.9(17) . . ?
N16 C20 C19 111.0(2) . . ?
N16 C20 H20 117.4(19) . . ?
C19 C20 H20 131.4(19) . . ?
C25 N21 N22 104.7(2) . . ?
C25 N21 Ru2 134.29(19) . . ?
N22 N21 Ru2 121.03(14) . . ?
C23 N22 N21 112.0(2) . . ?
C23 N22 H22 127.8(19) . . ?
N21 N22 H22 119.6(18) . . ?
N22 C23 C24 106.7(2) . . ?
N22 C23 H23 118.9(15) . . ?
C24 C23 H23 134.4(15) . . ?
C23 C24 C25 106.0(2) . . ?
C23 C24 H24 125(2) . . ?
C25 C24 H24 129(2) . . ?
N21 C25 C24 110.6(3) . . ?
N21 C25 H25 117.7(18) . . ?
C24 C25 H25 131.5(18) . . ?
C30 N26 N27 105.0(2) . . ?
C30 N26 Ru2 130.58(17) . . ?
N27 N26 Ru2 124.37(15) . . ?
C28 N27 N26 111.5(2) . . ?
C28 N27 H27 128.2(19) . . ?
N26 N27 H27 120.2(19) . . ?
N27 C28 C29 107.4(3) . . ?
N27 C28 H28 118(2) . . ?
C29 C28 H28 134(2) . . ?
C28 C29 C30 105.7(2) . . ?
C28 C29 H29 128(2) . . ?
C30 C29 H29 126(2) . . ?
N26 C30 C29 110.4(2) . . ?
N26 C30 H30 118.4(17) . . ?
C29 C30 H30 131.2(17) . . ?

loop_
_geom_bond_atom_site_label_1
_geom_bond_atom_site_label_2
_geom_bond_distance
_geom_bond_site_symmetry_2
_geom_bond_publ_flag
Ru1 N6 2.0527(19) . ?
Ru1 N11 2.0600(19) . ?
Ru1 N1 2.073(2) . ?
Ru1 Cl2 2.3552(9) . ?
Ru1 Cl1 2.3584(8) . ?
Ru1 Cl3 2.3777(8) . ?
N1 C5 1.326(3) . ?
N1 N2 1.351(3) . ?
N2 C3 1.335(4) . ?
N2 H2 0.76(3) . ?
C3 C4 1.361(4) . ?
C3 H3 1.03(3) . ?
C4 C5 1.371(4) . ?
C4 H4 0.88(3) . ?
C5 H5 0.88(3) . ?
N6 C10 1.329(3) . ?
N6 N7 1.350(3) . ?
N7 C8 1.329(3) . ?
N7 H7 0.81(3) . ?
C8 C9 1.350(4) . ?
C8 H8 0.99(3) . ?
C9 C10 1.375(4) . ?
C9 H9 0.86(3) . ?
C10 H10 0.91(2) . ?
N11 C15 1.327(3) . ?
N11 N12 1.343(3) . ?
N12 C13 1.334(4) . ?
N12 H12 0.70(3) . ?
C13 C14 1.343(5) . ?
C13 H13 0.89(3) . ?
C14 C15 1.376(4) . ?
C14 H14 0.86(3) . ?
C15 H15 0.83(3) . ?
Ru2 N16 2.0630(19) . ?
Ru2 N26 2.0641(19) . ?
Ru2 N21 2.0665(19) . ?
Ru2 Cl4 2.3536(8) . ?
Ru2 Cl5 2.3539(8) . ?
Ru2 Cl6 2.3820(8) . ?
N16 C20 1.335(3) . ?
N16 N17 1.348(3) . ?
N17 C18 1.336(3) . ?
N17 H17 0.83(3) . ?
C18 C19 1.356(4) . ?
C18 H18 0.92(3) . ?
C19 C20 1.374(4) . ?
C19 H19 0.89(3) . ?
C20 H20 0.87(3) . ?
N21 C25 1.334(3) . ?
N21 N22 1.350(3) . ?
N22 C23 1.338(3) . ?
N22 H22 0.90(3) . ?
C23 C24 1.358(4) . ?
C23 H23 0.96(3) . ?
C24 C25 1.383(4) . ?
C24 H24 0.89(3) . ?
C25 H25 0.85(3) . ?
N26 C30 1.330(3) . ?
N26 N27 1.347(3) . ?
N27 C28 1.330(3) . ?
N27 H27 0.80(3) . ?
C28 C29 1.352(4) . ?
C28 H28 0.81(3) . ?
C29 C30 1.383(4) . ?
C29 H29 0.86(3) . ?
C30 H30 0.88(3) . ?

loop_
_geom_hbond_atom_site_label_D
_geom_hbond_atom_site_label_H
_geom_hbond_atom_site_label_A
_geom_hbond_distance_DH
_geom_hbond_distance_HA
_geom_hbond_distance_DA
_geom_hbond_angle_DHA
_geom_hbond_site_symmetry_A
N12 H12 Cl2 0.70(3) 3.43(3) 3.605(3) 99(3) .

loop_
_geom_torsion_atom_site_label_1
_geom_torsion_atom_site_label_2
_geom_torsion_atom_site_label_3
_geom_torsion_atom_site_label_4
_geom_torsion
_geom_torsion_site_symmetry_1
_geom_torsion_site_symmetry_2
_geom_torsion_site_symmetry_3
_geom_torsion_site_symmetry_4
_geom_torsion_publ_flag
N6 Ru1 N1 C5 75.4(3) . . . . ?
N11 Ru1 N1 C5 -104.1(3) . . . . ?
Cl2 Ru1 N1 C5 172.5(18) . . . . ?
Cl1 Ru1 N1 C5 -14.7(3) . . . . ?
Cl3 Ru1 N1 C5 165.6(3) . . . . ?
N6 Ru1 N1 N2 -108.78(18) . . . . ?
N11 Ru1 N1 N2 71.65(18) . . . . ?
Cl2 Ru1 N1 N2 -12(2) . . . . ?
Cl1 Ru1 N1 N2 161.11(17) . . . . ?
Cl3 Ru1 N1 N2 -18.63(18) . . . . ?
C5 N1 N2 C3 -1.0(3) . . . . ?
Ru1 N1 N2 C3 -177.83(18) . . . . ?
N1 N2 C3 C4 0.8(3) . . . . ?
N2 C3 C4 C5 -0.3(4) . . . . ?
N2 N1 C5 C4 0.8(3) . . . . ?
Ru1 N1 C5 C4 177.1(2) . . . . ?
C3 C4 C5 N1 -0.4(4) . . . . ?
N11 Ru1 N6 C10 -50.2(18) . . . . ?
N1 Ru1 N6 C10 -60.4(2) . . . . ?
Cl2 Ru1 N6 C10 121.2(2) . . . . ?
Cl1 Ru1 N6 C10 29.3(2) . . . . ?
Cl3 Ru1 N6 C10 -150.2(2) . . . . ?
N11 Ru1 N6 N7 130.1(17) . . . . ?
N1 Ru1 N6 N7 119.92(18) . . . . ?
Cl2 Ru1 N6 N7 -58.46(18) . . . . ?
Cl1 Ru1 N6 N7 -150.38(17) . . . . ?
Cl3 Ru1 N6 N7 30.14(18) . . . . ?
C10 N6 N7 C8 0.7(3) . . . . ?
Ru1 N6 N7 C8 -179.51(18) . . . . ?
N6 N7 C8 C9 -0.5(3) . . . . ?
N7 C8 C9 C10 0.1(3) . . . . ?
N7 N6 C10 C9 -0.7(3) . . . . ?
Ru1 N6 C10 C9 179.62(18) . . . . ?
C8 C9 C10 N6 0.4(3) . . . . ?
N6 Ru1 N11 C15 51.3(18) . . . . ?
N1 Ru1 N11 C15 61.6(2) . . . . ?
Cl2 Ru1 N11 C15 -120.1(2) . . . . ?
Cl1 Ru1 N11 C15 -28.2(2) . . . . ?
Cl3 Ru1 N11 C15 151.3(2) . . . . ?
N6 Ru1 N11 N12 -129.0(16) . . . . ?
N1 Ru1 N11 N12 -118.8(2) . . . . ?
Cl2 Ru1 N11 N12 59.6(2) . . . . ?
Cl1 Ru1 N11 N12 151.5(2) . . . . ?
Cl3 Ru1 N11 N12 -29.1(2) . . . . ?
C15 N11 N12 C13 1.0(3) . . . . ?
Ru1 N11 N12 C13 -178.7(2) . . . . ?
N11 N12 C13 C14 -1.3(4) . . . . ?
N12 C13 C14 C15 1.0(4) . . . . ?
N12 N11 C15 C14 -0.4(3) . . . . ?
Ru1 N11 C15 C14 179.31(19) . . . . ?
C13 C14 C15 N11 -0.4(3) . . . . ?
N26 Ru2 N16 C20 127.6(2) . . . . ?
N21 Ru2 N16 C20 -52.7(2) . . . . ?
Cl4 Ru2 N16 C20 37.0(2) . . . . ?
Cl5 Ru2 N16 C20 179(100) . . . . ?
Cl6 Ru2 N16 C20 -142.9(2) . . . . ?
N26 Ru2 N16 N17 -48.76(18) . . . . ?
N21 Ru2 N16 N17 130.99(18) . . . . ?
Cl4 Ru2 N16 N17 -139.33(18) . . . . ?
Cl5 Ru2 N16 N17 2(3) . . . . ?
Cl6 Ru2 N16 N17 40.75(18) . . . . ?
C20 N16 N17 C18 0.1(3) . . . . ?
Ru2 N16 N17 C18 177.28(17) . . . . ?
N16 N17 C18 C19 0.2(3) . . . . ?
N17 C18 C19 C20 -0.4(3) . . . . ?
N17 N16 C20 C19 -0.3(3) . . . . ?
Ru2 N16 C20 C19 -177.18(18) . . . . ?
C18 C19 C20 N16 0.5(3) . . . . ?
N16 Ru2 N21 C25 67.4(2) . . . . ?
N26 Ru2 N21 C25 87(6) . . . . ?
Cl4 Ru2 N21 C25 -21.4(2) . . . . ?
Cl5 Ru2 N21 C25 -113.4(2) . . . . ?
Cl6 Ru2 N21 C25 156.2(2) . . . . ?
N16 Ru2 N21 N22 -111.76(17) . . . . ?
N26 Ru2 N21 N22 -92(6) . . . . ?
Cl4 Ru2 N21 N22 159.49(16) . . . . ?
Cl5 Ru2 N21 N22 67.51(16) . . . . ?
Cl6 Ru2 N21 N22 -22.90(16) . . . . ?
C25 N21 N22 C23 -1.1(3) . . . . ?
Ru2 N21 N22 C23 178.25(15) . . . . ?
N21 N22 C23 C24 1.1(3) . . . . ?
N22 C23 C24 C25 -0.6(3) . . . . ?
N22 N21 C25 C24 0.7(3) . . . . ?
Ru2 N21 C25 C24 -178.51(18) . . . . ?
C23 C24 C25 N21 -0.1(3) . . . . ?
N16 Ru2 N26 C30 -65.7(2) . . . . ?
N21 Ru2 N26 C30 -86(6) . . . . ?
Cl4 Ru2 N26 C30 23.0(2) . . . . ?
Cl5 Ru2 N26 C30 115.0(2) . . . . ?
Cl6 Ru2 N26 C30 -154.6(2) . . . . ?
N16 Ru2 N26 N27 116.51(17) . . . . ?
N21 Ru2 N26 N27 97(6) . . . . ?
Cl4 Ru2 N26 N27 -154.75(16) . . . . ?
Cl5 Ru2 N26 N27 -62.76(17) . . . . ?
Cl6 Ru2 N26 N27 27.64(16) . . . . ?
C30 N26 N27 C28 0.4(3) . . . . ?
Ru2 N26 N27 C28 178.64(16) . . . . ?
N26 N27 C28 C29 0.2(3) . . . . ?
N27 C28 C29 C30 -0.7(3) . . . . ?
N27 N26 C30 C29 -0.8(3) . . . . ?
Ru2 N26 C30 C29 -178.93(17) . . . . ?
C28 C29 C30 N26 0.9(3) . . . . ?
